data_4030494
loop_
_publ_author_name
'Richard L. Wells'
'Andrew T. McPhail'
'Timothy M. Speer'

_publ_section_title
;
 Synthesis and characterization of novel aluminium-arsenic compounds. II.
 Crystal structures of [R2AlAs(SiMe3)2]2(R=i-Bu, Me) and
 i-Bu2(Cl)Al.As(SiMe3)3
;
_journal_issue Supp
_journal_name_full 'European Journal of Solid State and Inorganic Chemistry'
_journal_page_first 63
_journal_page_last 79
_journal_volume 29
_journal_year 1992
_chemical_formula_sum 'C17 H45 Al As Cl Si3'
_chemical_formula_weight 471.16
_space_group_IT_number 14
_symmetry_cell_setting monoclinic
_symmetry_Int_Tables_number 14
_symmetry_space_group_name_Hall '-P 2ybc'
_symmetry_space_group_name_H-M 'P 1 21/c 1'
_cell_angle_alpha 90.
_cell_angle_beta 119.25(1)
_cell_angle_gamma 90.
_cell_formula_units_Z 4
_cell_length_a 15.105(1)
_cell_length_b 11.574(1)
_cell_length_c 18.655(1)
_cell_volume 2845.5(4)
_diffrn_ambient_temperature 296
_diffrn_radiation_probe x-ray
_diffrn_radiation_type CuK\a
_diffrn_radiation_wavelength 1.5418
_exptl_absorpt_coefficient_mu 4.03
_exptl_crystal_density_diffrn 1.100
_refine_ls_number_parameters 209
_refine_ls_number_reflns 3629
_refine_ls_R_factor_gt 0.045
_refine_ls_wR_factor_gt 0.065
_cod_data_source_file EJSSIC-1992-29-Suppl-63-796-3.cif
_cod_data_source_block AlAs-3
_cod_original_sg_symbol_H-M 'P 21/c'
_cod_database_code 4030494

loop_
_symmetry_equiv_pos_site_id
_symmetry_equiv_pos_as_xyz
1 x,y,z
2 -x,1/2+y,1/2-z
3 -x,-y,-z
4 x,1/2-y,1/2+z

loop_
_atom_site_label
_atom_site_type_symbol
_atom_site_thermal_displace_type
_atom_site_fract_x
_atom_site_fract_y
_atom_site_fract_z
_atom_site_occupancy
_atom_site_U_iso_or_equiv
As As Uiso 0.25151(3) 0.18861(4) 0.26823(3) 1.000 0.0532(1)
AI As Uiso 0.28913(10) 0.40645(12) 0.27601(8) 1.000 0.0645(4)
Cl Cl Uiso 0.45315(9) 0.39892(15) 0.32837(10) 1.000 0.1018(5)
Si1 Si Uiso 0.27549(10) 0.11766(12) 0.39547(7) 1.000 0.0742(4)
Si2 Si Uiso 0.36168(9) 0.08096(12) 0.23584(8) 1.000 0.0716(4)
Si3 Si Uiso 0.08267(10) 0.14601(13) 0.16877(9) 1.000 0.0728(4)
C1 C Uiso 0.2509(4) 0.4688(5) 0.3552(3) 1.000 0.0861(13)
C2 C Uiso 0.3080(6) 0.5581(7) 0.4134(4) 1.000 0.153(3)
C3 C Uiso 0.2708(6) 0.5873(8) 0.4750(4) 1.000 0.149(3)
C4 C Uiso 0.3607(6) 0.6440(6) 0.3980(6) 1.000 0.162(4)
C5 C Uiso 0.2262(5) 0.4581(5) 0.1604(3) 1.000 0.098(3)
C6 C Uiso 0.2049(5) 0.5844(6) 0.1430(4) 1.000 0.113(3)
C7 C Uiso 0.1162(7) 0.6211(10) 0.1466(6) 1.000 0.205(4)
C8 C Uiso 0.1890(7) 0.6169(8) 0.0596(5) 1.000 0.190(4)
C11 C Uiso 0.1672(4) 0.1651(6) 0.4099(3) 1.000 0.109(3)
C12 C Uiso 0.3978(5) 0.1799(6) 0.4776(4) 1.000 0.108(3)
C13 C Uiso 0.2835(5) -0.0428(5) 0.3983(4) 1.000 0.112(3)
C21 C Uiso 0.4878(4) 0.0716(6) 0.3313(4) 1.000 0.105(3)
C22 C Uiso 0.3730(4) 0.1636(5) 0.1556(3) 1.000 0.0925(13)
C23 C Uiso 0.3079(4) -0.0662(5) 0.1988(3) 1.000 0.0975(13)
C31 C Uiso 0.0028(4) 0.2593(6) 0.1800(4) 1.000 0.096(3)
C32 C Uiso 0.0722(5) 0.1551(6) 0.0650(4) 1.000 0.100(3)
C33 C Uiso 0.0442(4) -0.0009(6) 0.1850(4) 1.000 0.105(3)

loop_
_atom_type_symbol
_atom_type_description
_atom_type_scat_dispersion_real
_atom_type_scat_dispersion_imag
_atom_type_scat_source
C C 0.0181 0.0091 ' International Tables Vol C Tables 4.2.6.8 and 6.1.1.4'
As As -0.9300 1.0051 ' International Tables Vol C Tables 4.2.6.8 and 6.1.1.4'
Cl Cl 0.3639 0.7018 ' International Tables Vol C Tables 4.2.6.8 and 6.1.1.4'
Si Si 0.2541 0.3302 ' International Tables Vol C Tables 4.2.6.8 and 6.1.1.4'

loop_
_geom_angle_atom_site_label_1
_geom_angle_atom_site_label_2
_geom_angle_atom_site_label_3
_geom_angle
_geom_angle_publ_flag
AI As Si1 111.23(5) yes
AI As Si2 111.38(6) yes
AI As Si3 111.92(5) yes
Si1 As Si2 106.83(5) yes
Si1 As Si3 107.05(6) yes
Si2 As Si3 108.18(6) yes
As AI Cl 99.07(7) yes
As AI C1 105.31(18) yes
As AI C5 105.04(18) yes
Cl AI C1 111.42(19) yes
Cl AI C5 109.7(2) yes
C1 AI C5 123.2(3) yes
As Si1 C11 109.11(18) yes
As Si1 C12 107.1(2) yes
As Si1 C13 110.5(2) yes
C11 Si1 C12 110.6(3) yes
C11 Si1 C13 109.8(3) yes
C12 Si1 C13 109.6(3) yes
As Si2 C21 107.6(2) yes
As Si2 C22 106.7(2) yes
As Si2 C23 109.8(2) yes
C21 Si2 C22 110.2(3) yes
C21 Si2 C23 110.9(3) yes
C22 Si2 C23 111.5(2) yes
As Si3 C31 106.0(2) yes
As Si3 C32 108.4(3) yes
As Si3 C33 111.4(2) yes
C31 Si3 C32 110.2(3) yes
C31 Si3 C33 110.7(3) yes
C32 Si3 C33 110.1(3) yes
AI C1 C2 122.8(5) yes
C1 C2 C3 114.6(7) no
C1 C2 C4 123.4(7) no
C3 C2 C4 116.8(7) no
AI C5 C6 118.0(4) yes
C5 C6 C7 112.6(7) no
C5 C6 C8 112.2(6) no
C7 C6 C8 107.1(7) no

loop_
_geom_bond_atom_site_label_1
_geom_bond_atom_site_label_2
_geom_bond_distance
_geom_bond_publ_flag
As AI 2.5730(15) yes
As Si1 2.3663(13) yes
As Si2 2.3811(16) yes
As Si3 2.3592(17) yes
AI Cl 2.176(2) yes
AI C1 1.967(6) yes
AI C5 1.977(5) yes
Si1 C11 1.865(7) yes
Si1 C12 1.874(7) yes
Si1 C13 1.860(6) yes
Si2 C21 1.870(7) yes
Si2 C22 1.853(6) yes
Si2 C23 1.868(6) yes
Si3 C31 1.862(7) yes
Si3 C32 1.867(7) yes
Si3 C33 1.869(7) yes
C1 C2 1.441(9) no
C2 C3 1.543(12) no
C2 C4 1.389(13) no
C5 C6 1.498(9) no
C6 C7 1.438(14) no
C6 C8 1.502(11) no

loop_
_geom_torsion_atom_site_label_1
_geom_torsion_atom_site_label_2
_geom_torsion_atom_site_label_3
_geom_torsion_atom_site_label_4
_geom_torsion
_geom_torsion_publ_flag
Si1 As AI Cl 83.52(8) no
Si1 As AI C1 -31.77(19) no
Si1 As AI C5 -163.2(2) no
Si2 As AI Cl -35.54(8) no
Si2 As AI C1 -150.83(18) no
Si2 As AI C5 77.8(3) no
Si3 As AI Cl -156.79(7) no
Si3 As AI C1 87.92(19) no
Si3 As AI C5 -43.5(3) no
AI As Si1 C11 74.9(2) no
AI As Si1 C12 -44.9(3) no
AI As Si1 C13 -164.3(3) no
Si2 As Si1 C11 -163.4(2) no
Si2 As Si1 C12 76.8(3) no
Si2 As Si1 C13 -42.5(3) no
Si3 As Si1 C11 -47.7(2) no
Si3 As Si1 C12 -167.5(2) no
Si3 As Si1 C13 73.2(3) no
AI As Si2 C21 76.9(2) no
AI As Si2 C22 -41.4(2) no
AI As Si2 C23 -162.35(17) no
Si1 As Si2 C21 -44.8(2) no
Si1 As Si2 C22 -163.00(19) no
Si1 As Si2 C23 76.00(18) no
Si3 As Si2 C21 -159.7(2) no
Si3 As Si2 C22 82.05(19) no
Si3 As Si2 C23 -38.95(18) no
AI As Si3 C31 -42.1(2) no
AI As Si3 C32 76.2(2) no
AI As Si3 C33 -162.5(2) no
Si1 As Si3 C31 80.0(2) no
Si1 As Si3 C32 -161.7(2) no
Si1 As Si3 C33 -40.4(2) no
Si2 As Si3 C31 -165.2(2) no
Si2 As Si3 C32 -46.9(2) no
Si2 As Si3 C33 74.4(2) no
As AI C1 C2 141.8(5) no
Cl AI C1 C2 35.3(6) no
C5 AI C1 C2 -98.2(6) no
As AI C5 C6 160.6(5) no
Cl AI C5 C6 -93.8(6) no
C1 AI C5 C6 40.4(7) no
AI C1 C2 C3 -174.9(5) no
AI C1 C2 C4 31.4(11) no
AI C5 C6 C7 -77.3(8) no
AI C5 C6 C8 161.9(6) no
